data_7108168
loop_
_publ_author_name
'Emmanuel Nicolas'
'Xavier  Le Goff'
'Stephane Bouchonnet'
'Nicolas Mezailles'

_publ_section_title
;
 Room Temperature Reversible CH Activation Mediated by a Pt(0) center, and
 Stoichiometric Biphenyl Formation via Solvent Activation
;
_journal_issue 67
_journal_name_full Chem.Commun.
_journal_page_first 8350
_journal_page_last 8352
_journal_paper_doi 10.1039/c2cc33847e
_journal_volume 48
_journal_year 2012
_chemical_formula_moiety 'C27 H48 Cl2 P2 Pt, 2 (C H2 CL2)'
_chemical_formula_sum 'C29 H52 Cl6 P2 Pt'
_chemical_formula_weight 870.44
_chemical_name_systematic
;
?
;
_space_group_IT_number 8
_symmetry_cell_setting monoclinic
_symmetry_space_group_name_Hall 'C -2y'
_symmetry_space_group_name_H-M 'C 1 m 1'
_atom_sites_solution_hydrogens geom
_atom_sites_solution_primary direct
_atom_sites_solution_secondary difmap
_audit_creation_method SHELXL-97
_cell_angle_alpha 90.00
_cell_angle_beta 110.056(2)
_cell_angle_gamma 90.00
_cell_formula_units_Z 2
_cell_length_a 8.959(1)
_cell_length_b 17.604(2)
_cell_length_c 11.960(1)
_cell_measurement_reflns_used 1405
_cell_measurement_temperature 150.0(1)
_cell_measurement_theta_max 27.485
_cell_measurement_theta_min 0.998
_cell_volume 1771.9(3)
_computing_cell_refinement 'DENZO (Otwinowski & Minor, 1997) & COLLECT'
_computing_data_collection 'COLLECT (Hooft, R.W.W., 1998)'
_computing_data_reduction 'DENZO & COLLECT'
_computing_molecular_graphics 'PLATON (Spek, 2009)'
_computing_publication_material 'PLATON (Spek, 2009)'
_computing_structure_refinement 'SHELXL-97 (Sheldrick, 1997)'
_computing_structure_solution 'SIR97 (Altomare et al., 1999)'
_diffrn_ambient_temperature 150.0(1)
_diffrn_measured_fraction_theta_full 0.979
_diffrn_measured_fraction_theta_max 0.979
_diffrn_measurement_device_type KappaCCD
_diffrn_measurement_method 'phi and omega scans'
_diffrn_radiation_monochromator graphite
_diffrn_radiation_source 'fine-focus sealed tube'
_diffrn_radiation_type MoK\a
_diffrn_radiation_wavelength 0.71069
_diffrn_reflns_av_R_equivalents 0.0418
_diffrn_reflns_av_sigmaI/netI 0.0456
_diffrn_reflns_limit_h_max 8
_diffrn_reflns_limit_h_min -11
_diffrn_reflns_limit_k_max 22
_diffrn_reflns_limit_k_min -20
_diffrn_reflns_limit_l_max 13
_diffrn_reflns_limit_l_min -15
_diffrn_reflns_number 3929
_diffrn_reflns_theta_full 27.48
_diffrn_reflns_theta_max 27.48
_diffrn_reflns_theta_min 2.94
_exptl_absorpt_coefficient_mu 4.521
_exptl_absorpt_correction_T_max 0.5702
_exptl_absorpt_correction_T_min 0.2650
_exptl_absorpt_correction_type multi-scan
_exptl_absorpt_process_details 'Denzo/Scalepack (Otwinowski & Minor, 1996)'
_exptl_crystal_colour Colorless
_exptl_crystal_density_diffrn 1.631
_exptl_crystal_density_method 'not measured'
_exptl_crystal_description Block
_exptl_crystal_F_000 872
_exptl_crystal_size_max 0.40
_exptl_crystal_size_mid 0.24
_exptl_crystal_size_min 0.14
_platon_squeeze_details
;
Two highly disordered CH2Cl2 molecule was accounted for using the
Platon SQUEEZE function.
;
_refine_diff_density_max 1.804
_refine_diff_density_min -1.085
_refine_diff_density_rms 0.186
_refine_ls_abs_structure_details 'Flack H D (1983), Acta Cryst. A39, 876-881'
_refine_ls_abs_structure_Flack 0.21(2)
_refine_ls_extinction_method none
_refine_ls_goodness_of_fit_ref 1.066
_refine_ls_hydrogen_treatment constr
_refine_ls_matrix_type full
_refine_ls_number_parameters 149
_refine_ls_number_reflns 2471
_refine_ls_number_restraints 2
_refine_ls_restrained_S_all 1.065
_refine_ls_R_factor_all 0.0384
_refine_ls_R_factor_gt 0.0384
_refine_ls_shift/su_max 0.000
_refine_ls_shift/su_mean 0.000
_refine_ls_structure_factor_coef Fsqd
_refine_ls_weighting_details 'calc w=1/[\s^2^(Fo^2^)+(0.0747P)^2^+6.4213P] where P=(Fo^2^+2Fc^2^)/3'
_refine_ls_weighting_scheme calc
_refine_ls_wR_factor_gt 0.1020
_refine_ls_wR_factor_ref 0.1020
_reflns_number_gt 2470
_reflns_number_total 2471
_reflns_threshold_expression >2sigma(I)
_cod_data_source_file c2cc33847e.txt
_cod_data_source_block en233
_cod_original_sg_symbol_H-M 'C m '
_cod_database_code 7108168

loop_
_symmetry_equiv_pos_as_xyz
'x, y, z'
'x, -y, z'
'x+1/2, y+1/2, z'
'x+1/2, -y+1/2, z'

loop_
_atom_site_label
_atom_site_type_symbol
_atom_site_fract_x
_atom_site_fract_y
_atom_site_fract_z
_atom_site_U_iso_or_equiv
_atom_site_adp_type
_atom_site_occupancy
_atom_site_symmetry_multiplicity
_atom_site_calc_flag
_atom_site_refinement_flags
Pt1 Pt 0.00770(17) 1.0000 0.02603(15) 0.01603(12) Uani 1 2 d S
Cl1 Cl -0.1854(5) 1.0928(3) 0.0211(4) 0.0252(10) Uani 1 1 d .
P1 P 0.1774(4) 0.9045(3) 0.0286(3) 0.0162(9) Uani 1 1 d .
C1 C 0.3780(10) 0.9277(5) 0.0372(9) 0.0215(17) Uani 1 1 d .
H1A H 0.4442 0.9308 0.1225 0.026 Uiso 1 1 calc R
H1B H 0.4188 0.8846 0.0030 0.026 Uiso 1 1 calc R
C2 C 0.4057(19) 1.0000 -0.0228(13) 0.030(3) Uani 1 2 d S
H2A H 0.3338 1.0000 -0.1068 0.036 Uiso 1 2 calc SR
H2B H 0.5163 1.0000 -0.0226 0.036 Uiso 1 2 calc SR
C4 C 0.2239(11) 0.8411(5) 0.1597(8) 0.0198(16) Uani 1 1 d .
C5 C 0.2501(13) 0.8869(6) 0.2710(8) 0.028(2) Uani 1 1 d .
H5A H 0.1486 0.9108 0.2677 0.034 Uiso 1 1 calc R
H5B H 0.3273 0.9279 0.2752 0.034 Uiso 1 1 calc R
C6 C 0.3120(13) 0.8379(6) 0.3821(9) 0.029(2) Uani 1 1 d .
H6A H 0.4185 0.8182 0.3894 0.035 Uiso 1 1 calc R
H6B H 0.3234 0.8695 0.4529 0.035 Uiso 1 1 calc R
C7 C 0.2035(13) 0.7722(6) 0.3792(9) 0.030(2) Uani 1 1 d .
H7A H 0.1004 0.7914 0.3809 0.036 Uiso 1 1 calc R
H7B H 0.2514 0.7398 0.4502 0.036 Uiso 1 1 calc R
C8 C 0.1769(12) 0.7256(5) 0.2663(9) 0.0269(19) Uani 1 1 d .
H8A H 0.1031 0.6832 0.2635 0.032 Uiso 1 1 calc R
H8B H 0.2792 0.7036 0.2674 0.032 Uiso 1 1 calc R
C9 C 0.1067(12) 0.7761(5) 0.1545(9) 0.0254(18) Uani 1 1 d .
H9A H 0.0892 0.7455 0.0817 0.030 Uiso 1 1 calc R
H9B H 0.0032 0.7973 0.1520 0.030 Uiso 1 1 calc R
C10 C 0.0952(12) 0.8441(5) -0.1044(8) 0.0221(17) Uani 1 1 d .
H10 H -0.0043 0.8208 -0.0996 0.026 Uiso 1 1 calc R
C11 C 0.2034(12) 0.7788(5) -0.1103(9) 0.0249(18) Uani 1 1 d .
H11A H 0.2290 0.7477 -0.0372 0.030 Uiso 1 1 calc R
H11B H 0.3041 0.7993 -0.1149 0.030 Uiso 1 1 calc R
C12 C 0.1230(14) 0.7294(5) -0.2190(10) 0.030(2) Uani 1 1 d .
H12A H 0.1952 0.6875 -0.2217 0.035 Uiso 1 1 calc R
H12B H 0.0255 0.7067 -0.2119 0.035 Uiso 1 1 calc R
C13 C 0.0800(15) 0.7745(7) -0.3328(10) 0.036(2) Uani 1 1 d .
H13A H 0.0257 0.7411 -0.4013 0.043 Uiso 1 1 calc R
H13B H 0.1780 0.7942 -0.3431 0.043 Uiso 1 1 calc R
C14 C -0.0307(14) 0.8419(6) -0.3303(8) 0.029(2) Uani 1 1 d .
H14A H -0.0511 0.8732 -0.4028 0.035 Uiso 1 1 calc R
H14B H -0.1338 0.8221 -0.3295 0.035 Uiso 1 1 calc R
C15 C 0.0467(13) 0.8914(5) -0.2189(8) 0.0251(18) Uani 1 1 d .
H15A H 0.1418 0.9168 -0.2256 0.030 Uiso 1 1 calc R
H15B H -0.0292 0.9312 -0.2148 0.030 Uiso 1 1 calc R

loop_
_atom_site_aniso_label
_atom_site_aniso_U_11
_atom_site_aniso_U_22
_atom_site_aniso_U_33
_atom_site_aniso_U_23
_atom_site_aniso_U_13
_atom_site_aniso_U_12
Pt1 0.01640(19) 0.01400(17) 0.01851(18) 0.000 0.00702(13) 0.000
Cl1 0.0245(19) 0.0169(16) 0.0340(19) 0.0000(14) 0.0096(15) 0.0023(13)
P1 0.0170(17) 0.0124(16) 0.0208(17) 0.0021(12) 0.0084(13) 0.0033(12)
C1 0.013(4) 0.024(4) 0.029(4) -0.006(3) 0.009(3) -0.002(3)
C2 0.027(7) 0.031(7) 0.028(7) 0.000 0.005(6) 0.000
C4 0.022(4) 0.017(3) 0.019(4) 0.001(3) 0.005(3) 0.002(3)
C5 0.029(5) 0.033(5) 0.016(4) -0.009(4) 0.001(3) -0.002(4)
C6 0.033(5) 0.027(4) 0.023(4) -0.005(4) 0.004(4) -0.008(4)
C7 0.028(5) 0.040(5) 0.017(4) 0.010(4) 0.002(4) 0.003(4)
C8 0.025(5) 0.027(4) 0.030(5) 0.007(4) 0.010(4) -0.002(4)
C9 0.028(5) 0.023(4) 0.022(4) 0.008(3) 0.004(4) 0.001(4)
C10 0.027(4) 0.018(4) 0.018(4) -0.002(3) 0.004(3) 0.004(3)
C11 0.028(5) 0.019(4) 0.026(4) -0.005(3) 0.009(4) 0.004(4)
C12 0.041(6) 0.021(4) 0.031(5) -0.006(4) 0.018(4) 0.000(4)
C13 0.040(6) 0.039(5) 0.026(5) -0.011(4) 0.009(4) -0.003(5)
C14 0.044(6) 0.028(5) 0.011(4) -0.002(3) 0.004(4) -0.002(4)
C15 0.036(5) 0.020(4) 0.019(4) 0.002(3) 0.009(4) -0.003(4)

loop_
_atom_type_symbol
_atom_type_description
_atom_type_scat_dispersion_real
_atom_type_scat_dispersion_imag
_atom_type_scat_source
C C 0.0033 0.0016 'International Tables Vol C Tables 4.2.6.8 and 6.1.1.4'
H H 0.0000 0.0000 'International Tables Vol C Tables 4.2.6.8 and 6.1.1.4'
Cl Cl 0.1484 0.1585 'International Tables Vol C Tables 4.2.6.8 and 6.1.1.4'
P P 0.1023 0.0942 'International Tables Vol C Tables 4.2.6.8 and 6.1.1.4'
Pt Pt -1.7033 8.3905 'International Tables Vol C Tables 4.2.6.8 and 6.1.1.4'

loop_
_geom_angle_atom_site_label_1
_geom_angle_atom_site_label_2
_geom_angle_atom_site_label_3
_geom_angle
_geom_angle_site_symmetry_1
_geom_angle_site_symmetry_3
P1 Pt1 P1 96.1(3) 2_575 .
P1 Pt1 Cl1 88.26(10) 2_575 .
P1 Pt1 Cl1 175.6(2) . .
P1 Pt1 Cl1 175.6(2) 2_575 2_575
P1 Pt1 Cl1 88.26(10) . 2_575
Cl1 Pt1 Cl1 87.4(3) . 2_575
C1 P1 C10 106.0(5) . .
C1 P1 C4 99.0(5) . .
C10 P1 C4 106.8(5) . .
C1 P1 Pt1 118.9(4) . .
C10 P1 Pt1 110.5(4) . .
C4 P1 Pt1 114.5(4) . .
C2 C1 P1 118.7(8) . .
C2 C1 H1A 107.6 . .
P1 C1 H1A 107.6 . .
C2 C1 H1B 107.6 . .
P1 C1 H1B 107.6 . .
H1A C1 H1B 107.1 . .
C1 C2 C1 113.4(12) . 2_575
C1 C2 H2A 108.9 . .
C1 C2 H2A 108.9 2_575 .
C1 C2 H2B 108.9 . .
C1 C2 H2B 108.9 2_575 .
H2A C2 H2B 107.7 . .
C5 C4 C9 109.3(8) . .
C5 C4 P1 110.4(6) . .
C9 C4 P1 117.5(6) . .
C4 C5 C6 111.7(8) . .
C4 C5 H5A 109.3 . .
C6 C5 H5A 109.3 . .
C4 C5 H5B 109.3 . .
C6 C5 H5B 109.3 . .
H5A C5 H5B 108.0 . .
C7 C6 C5 112.2(8) . .
C7 C6 H6A 109.2 . .
C5 C6 H6A 109.2 . .
C7 C6 H6B 109.2 . .
C5 C6 H6B 109.2 . .
H6A C6 H6B 107.9 . .
C6 C7 C8 109.7(8) . .
C6 C7 H7A 109.7 . .
C8 C7 H7A 109.7 . .
C6 C7 H7B 109.7 . .
C8 C7 H7B 109.7 . .
H7A C7 H7B 108.2 . .
C7 C8 C9 110.4(8) . .
C7 C8 H8A 109.6 . .
C9 C8 H8A 109.6 . .
C7 C8 H8B 109.6 . .
C9 C8 H8B 109.6 . .
H8A C8 H8B 108.1 . .
C4 C9 C8 108.8(7) . .
C4 C9 H9A 109.9 . .
C8 C9 H9A 109.9 . .
C4 C9 H9B 109.9 . .
C8 C9 H9B 109.9 . .
H9A C9 H9B 108.3 . .
C11 C10 C15 111.0(8) . .
C11 C10 P1 113.8(7) . .
C15 C10 P1 111.3(6) . .
C11 C10 H10 106.7 . .
C15 C10 H10 106.7 . .
P1 C10 H10 106.7 . .
C10 C11 C12 110.4(8) . .
C10 C11 H11A 109.6 . .
C12 C11 H11A 109.6 . .
C10 C11 H11B 109.6 . .
C12 C11 H11B 109.6 . .
H11A C11 H11B 108.1 . .
C13 C12 C11 111.6(8) . .
C13 C12 H12A 109.3 . .
C11 C12 H12A 109.3 . .
C13 C12 H12B 109.3 . .
C11 C12 H12B 109.3 . .
H12A C12 H12B 108.0 . .
C12 C13 C14 110.6(8) . .
C12 C13 H13A 109.5 . .
C14 C13 H13A 109.5 . .
C12 C13 H13B 109.5 . .
C14 C13 H13B 109.5 . .
H13A C13 H13B 108.1 . .
C15 C14 C13 110.3(8) . .
C15 C14 H14A 109.6 . .
C13 C14 H14A 109.6 . .
C15 C14 H14B 109.6 . .
C13 C14 H14B 109.6 . .
H14A C14 H14B 108.1 . .
C10 C15 C14 111.8(7) . .
C10 C15 H15A 109.3 . .
C14 C15 H15A 109.3 . .
C10 C15 H15B 109.3 . .
C14 C15 H15B 109.3 . .
H15A C15 H15B 107.9 . .

loop_
_geom_bond_atom_site_label_1
_geom_bond_atom_site_label_2
_geom_bond_distance
_geom_bond_site_symmetry_2
Pt1 P1 2.260(6) 2_575
Pt1 P1 2.260(6) .
Pt1 Cl1 2.366(6) .
Pt1 Cl1 2.366(6) 2_575
P1 C1 1.811(10) .
P1 C10 1.844(11) .
P1 C4 1.852(10) .
C1 C2 1.522(12) .
C1 H1A 0.9900 .
C1 H1B 0.9900 .
C2 C1 1.522(12) 2_575
C2 H2A 0.9900 .
C2 H2B 0.9900 .
C4 C5 1.504(12) .
C4 C9 1.540(13) .
C5 C6 1.520(14) .
C5 H5A 0.9900 .
C5 H5B 0.9900 .
C6 C7 1.503(15) .
C6 H6A 0.9900 .
C6 H6B 0.9900 .
C7 C8 1.527(14) .
C7 H7A 0.9900 .
C7 H7B 0.9900 .
C8 C9 1.549(12) .
C8 H8A 0.9900 .
C8 H8B 0.9900 .
C9 H9A 0.9900 .
C9 H9B 0.9900 .
C10 C11 1.520(13) .
C10 C15 1.533(12) .
C10 H10 1.0000 .
C11 C12 1.524(13) .
C11 H11A 0.9900 .
C11 H11B 0.9900 .
C12 C13 1.508(15) .
C12 H12A 0.9900 .
C12 H12B 0.9900 .
C13 C14 1.553(16) .
C13 H13A 0.9900 .
C13 H13B 0.9900 .
C14 C15 1.542(12) .
C14 H14A 0.9900 .
C14 H14B 0.9900 .
C15 H15A 0.9900 .
C15 H15B 0.9900 .

loop_
_geom_torsion_atom_site_label_1
_geom_torsion_atom_site_label_2
_geom_torsion_atom_site_label_3
_geom_torsion_atom_site_label_4
_geom_torsion
_geom_torsion_site_symmetry_1
_geom_torsion_site_symmetry_4
P1 Pt1 P1 C1 2.3(5) 2_575 .
Cl1 Pt1 P1 C1 175(3) . .
Cl1 Pt1 P1 C1 -178.2(4) 2_575 .
P1 Pt1 P1 C10 -120.4(4) 2_575 .
Cl1 Pt1 P1 C10 52(4) . .
Cl1 Pt1 P1 C10 59.0(5) 2_575 .
P1 Pt1 P1 C4 118.9(4) 2_575 .
Cl1 Pt1 P1 C4 -68(3) . .
Cl1 Pt1 P1 C4 -61.6(5) 2_575 .
C10 P1 C1 C2 91.7(9) . .
C4 P1 C1 C2 -157.8(8) . .
Pt1 P1 C1 C2 -33.2(10) . .
P1 C1 C2 C1 68.6(13) . 2_575
C1 P1 C4 C5 85.3(8) . .
C10 P1 C4 C5 -164.9(7) . .
Pt1 P1 C4 C5 -42.3(8) . .
C1 P1 C4 C9 -148.5(7) . .
C10 P1 C4 C9 -38.7(9) . .
Pt1 P1 C4 C9 83.9(7) . .
C9 C4 C5 C6 57.7(10) . .
P1 C4 C5 C6 -171.6(7) . .
C4 C5 C6 C7 -56.6(12) . .
C5 C6 C7 C8 55.5(11) . .
C6 C7 C8 C9 -57.7(11) . .
C5 C4 C9 C8 -59.2(10) . .
P1 C4 C9 C8 174.0(7) . .
C7 C8 C9 C4 59.9(10) . .
C1 P1 C10 C11 49.2(9) . .
C4 P1 C10 C11 -55.6(8) . .
Pt1 P1 C10 C11 179.2(6) . .
C1 P1 C10 C15 -77.1(8) . .
C4 P1 C10 C15 178.0(7) . .
Pt1 P1 C10 C15 52.9(8) . .
C15 C10 C11 C12 -56.5(11) . .
P1 C10 C11 C12 176.9(7) . .
C10 C11 C12 C13 58.7(11) . .
C11 C12 C13 C14 -57.8(12) . .
C12 C13 C14 C15 54.9(12) . .
C11 C10 C15 C14 55.2(11) . .
P1 C10 C15 C14 -176.9(7) . .
C13 C14 C15 C10 -53.9(11) . .

loop_
_platon_squeeze_void_nr
_platon_squeeze_void_average_x
_platon_squeeze_void_average_y
_platon_squeeze_void_average_z
_platon_squeeze_void_volume
_platon_squeeze_void_count_electrons
_platon_squeeze_void_content
1 0.057 0.500 0.479 238 100 ' '
2 0.013 -0.000 0.479 238 100 ' '
